data_4321397
loop_
_publ_author_name
'Daniel G. Colombo'
'Victor G. Young,'
'Wayne L. Gladfelter'

_publ_contact_author
; Prof. Wayne Gladfelter
  Department of Chemistry
  University of Minnesota
  207 Pleasant St S.E.
  Minneapolis
  Minnesota
  USA
;
_publ_contact_author_email gladfelt@chem.umn.edu
_publ_contact_author_fax (612)626-7541
_publ_contact_author_phone (612)624-4391
_publ_section_title
;
 Crystal Structures of Nitronium Tetranitratogallate and Its Reversible
 Solid-State Phase Transition Mediated by Nonmerohedral Twinning
;
_journal_name_full 'Inorganic Chemistry'
_journal_page_first 4621
_journal_page_last 4624
_journal_paper_doi 10.1021/ic0002418
_journal_volume 39
_journal_year 2000
_chemical_compound_source 'D. Columbo / Prof. W. Gladfelter'
_chemical_formula_analytical 'Ga N5 O14'
_chemical_formula_moiety 'Ga N5 O14'
_chemical_formula_structural '[NO2][Ga(NO3)4]'
_chemical_formula_sum 'Ga N5 O14'
_chemical_formula_weight 363.77
_chemical_melting_point ?
_chemical_name_common 2a
_chemical_name_systematic
;
 Nitronium Tetranitratogallate
;
_space_group_IT_number 5
_symmetry_cell_setting monoclinic
_symmetry_space_group_name_Hall 'I 2y'
_symmetry_space_group_name_H-M 'I 1 2 1'
_atom_sites_solution_hydrogens geom
_atom_sites_solution_primary direct
_atom_sites_solution_secondary difmap
_audit_creation_method SHELXL
_cell_angle_alpha 90.00
_cell_angle_beta 90.409(1)
_cell_angle_gamma 90.00
_cell_formula_units_Z 2
_cell_length_a 9.5857(2)
_cell_length_b 5.9399(1)
_cell_length_c 8.9759(2)
_cell_measurement_reflns_used 4038
_cell_measurement_temperature 173(2)
_cell_measurement_theta_max 30.36
_cell_measurement_theta_min 3.10
_cell_volume 511.058(18)
_computing_structure_refinement 'SHELXL-93 (Sheldrick, 1993)'
_computing_structure_solution 'SHELXS-86 (Sheldrick, 1990)'
_diffrn_ambient_temperature 173(2)
_diffrn_measurement_device 'Siemens SMART platform CCD'
_diffrn_measurement_method multi-scan
_diffrn_radiation_monochromator graphite
_diffrn_radiation_source 'normal-focus sealed tube'
_diffrn_radiation_type MoK\a
_diffrn_radiation_wavelength 0.71073
_diffrn_reflns_av_R_equivalents 0.0415
_diffrn_reflns_av_sigmaI/netI 0.0463
_diffrn_reflns_limit_h_max 13
_diffrn_reflns_limit_h_min -13
_diffrn_reflns_limit_k_max 8
_diffrn_reflns_limit_k_min -8
_diffrn_reflns_limit_l_max 12
_diffrn_reflns_limit_l_min -11
_diffrn_reflns_number 4066
_diffrn_reflns_theta_max 30.36
_diffrn_reflns_theta_min 3.10
_diffrn_standards_decay_% none
_diffrn_standards_interval_count none
_diffrn_standards_interval_time none
_diffrn_standards_number none
_exptl_absorpt_coefficient_mu 2.799
_exptl_absorpt_correction_T_max 0.799
_exptl_absorpt_correction_T_min 0.432
_exptl_absorpt_correction_type multi-scan
_exptl_absorpt_process_details 'SADABS, Blessing, A51, 33-38, 1995'
_exptl_crystal_colour Colorless
_exptl_crystal_density_diffrn 2.364
_exptl_crystal_density_meas ?
_exptl_crystal_description Plate
_exptl_crystal_F_000 356
_exptl_crystal_size_max 0.30
_exptl_crystal_size_mid 0.28
_exptl_crystal_size_min 0.08
_refine_diff_density_max 0.576
_refine_diff_density_min -0.952
_refine_diff_density_rms 0.142
_refine_ls_abs_structure_details 'Flack H D (1983), Acta Cryst. A39, 876-881'
_refine_ls_abs_structure_Flack -0.03(2)
_refine_ls_extinction_method none
_refine_ls_goodness_of_fit_all 1.021
_refine_ls_goodness_of_fit_ref 1.020
_refine_ls_matrix_type full
_refine_ls_number_parameters 99
_refine_ls_number_reflns 1493
_refine_ls_number_restraints 1
_refine_ls_restrained_S_all 1.020
_refine_ls_restrained_S_obs 1.020
_refine_ls_R_factor_all 0.0385
_refine_ls_R_factor_gt 0.0384
_refine_ls_shift/esd_max 0.001
_refine_ls_shift/esd_mean 0.000
_refine_ls_structure_factor_coef Fsqd
_refine_ls_weighting_details 'w=1/[\s^2^(Fo^2^)+(0.0790P)^2^+0.0000P] where P=(Fo^2^+2Fc^2^)/3'
_refine_ls_weighting_scheme calc
_refine_ls_wR_factor_all 0.0992
_refine_ls_wR_factor_ref 0.0990
_reflns_number_observed 1488
_reflns_number_total 1493
_reflns_observed_criterion >2sigma(I)
_cod_data_source_file ic0002418_2.cif
_cod_data_source_block 2a
_cod_depositor_comments
;
The following automatic conversions were performed:

'_chemical_melting_point' value 'not measured' was changed to '?' -
the value is undefined or not given.

Automatic conversion script
Id: cif_fix_values 1646 2011-03-28 12:23:43Z adriana 

The following automatic conversions were performed:

'_exptl_crystal_density_meas' value 'not measured' was changed to '?'
- the value is perceived as not measured.

Automatic conversion script
Id: cif_fix_values 3008 2015-01-20 13:52:24Z robertas 

The following automatic conversions were performed:

'_refine_ls_weighting_scheme' value 'calc
w=1/[\s^2^(Fo^2^)+(0.0790P)^2^+0.0000P] where P=(Fo^2^+2Fc^2^)/3' was
changed to 'calc'. New tag '_refine_ls_weighting_details' was
created. The value of the new tag was set to
'w=1/[\s^2^(Fo^2^)+(0.0790P)^2^+0.0000P] where P=(Fo^2^+2Fc^2^)/3'.

Automatic conversion script
Id: cif_fix_values 3143 2015-03-26 13:38:13Z robertas 
;
_cod_original_cell_volume 511.06(2)
_cod_database_code 4321397

loop_
_symmetry_equiv_pos_as_xyz
'x, y, z'
'-x, y, -z'
'x+1/2, y+1/2, z+1/2'
'-x+1/2, y+1/2, -z+1/2'

loop_
_atom_site_aniso_label
_atom_site_aniso_U_11
_atom_site_aniso_U_22
_atom_site_aniso_U_33
_atom_site_aniso_U_23
_atom_site_aniso_U_13
_atom_site_aniso_U_12
Ga1 0.0167(2) 0.0166(2) 0.0118(2) 0.000 0.00055(15) 0.000
N1 0.0194(12) 0.0155(12) 0.0174(13) 0.0003(10) 0.0047(11) 0.0001(10)
O1 0.0219(11) 0.0230(13) 0.0165(12) 0.0042(10) -0.0008(10) -0.0059(10)
O2 0.0273(13) 0.0283(15) 0.0247(14) 0.0061(11) -0.0032(12) 0.0020(11)
O3 0.0238(13) 0.0261(14) 0.0292(15) 0.0020(11) 0.0095(12) -0.0065(10)
N2 0.0202(13) 0.0168(12) 0.0201(13) -0.0007(10) -0.0019(11) -0.0017(10)
O4 0.0205(12) 0.0269(13) 0.0256(14) 0.0099(11) 0.0055(11) 0.0080(10)
O5 0.073(3) 0.027(2) 0.028(2) -0.0062(14) 0.017(2) -0.002(2)
O6 0.038(2) 0.0257(15) 0.044(2) 0.0094(13) -0.022(2) 0.0038(13)
N3 0.037(3) 0.056(4) 0.021(2) 0.000 -0.001(2) 0.000
O7 0.053(3) 0.047(3) 0.033(3) 0.000 0.000(2) 0.000
O8 0.078(4) 0.060(6) 0.034(3) 0.000 -0.021(3) 0.000

loop_
_atom_site_label
_atom_site_type_symbol
_atom_site_fract_x
_atom_site_fract_y
_atom_site_fract_z
_atom_site_U_iso_or_equiv
_atom_site_thermal_displace_type
_atom_site_occupancy
_atom_site_calc_flag
_atom_site_refinement_flags
_atom_site_disorder_group
Ga1 Ga 0.0000 0.0000 0.0000 0.01504(14) Uani 1 d S .
N1 N 0.1642(3) 0.2976(5) -0.1559(3) 0.0174(5) Uani 1 d . .
O1 O 0.1607(3) 0.1774(5) -0.0302(3) 0.0204(5) Uani 1 d . .
O2 O 0.0568(3) 0.3173(5) -0.2288(3) 0.0268(6) Uani 1 d . .
O3 O 0.2771(3) 0.3796(5) -0.1856(3) 0.0263(6) Uani 1 d . .
N2 N 0.1391(3) -0.2822(5) 0.1583(4) 0.0190(5) Uani 1 d . .
O4 O 0.0442(3) -0.1292(5) 0.1918(3) 0.0243(6) Uani 1 d . .
O5 O 0.1621(5) -0.2925(6) 0.0212(4) 0.0426(10) Uani 1 d . .
O6 O 0.1899(4) -0.3938(6) 0.2552(4) 0.0358(7) Uani 1 d . .
N3 N 0.5000 0.3387(15) 0.0000 0.0377(13) Uani 1 d S .
O7 O 0.5000 0.1530(12) 0.0000 0.0443(12) Uani 1 d S .
O8 O 0.5000 0.5280(18) 0.0000 0.057(2) Uani 1 d S .

loop_
_atom_type_symbol
_atom_type_description
_atom_type_scat_dispersion_real
_atom_type_scat_dispersion_imag
_atom_type_scat_source
N N 0.0061 0.0033 'International Tables Vol C Tables 4.2.6.8 and 6.1.1.4'
O O 0.0106 0.0060 'International Tables Vol C Tables 4.2.6.8 and 6.1.1.4'
Ga Ga 0.2307 1.6083 'International Tables Vol C Tables 4.2.6.8 and 6.1.1.4'

loop_
_geom_angle_atom_site_label_1
_geom_angle_atom_site_label_2
_geom_angle_atom_site_label_3
_geom_angle
_geom_angle_site_symmetry_1
_geom_angle_site_symmetry_3
_geom_angle_publ_flag
O1 Ga1 O1 112.1(2) . 2 ?
O1 Ga1 O4 105.57(12) . 2 ?
O1 Ga1 O4 100.13(12) 2 2 ?
O1 Ga1 O4 100.13(12) . . ?
O1 Ga1 O4 105.57(12) 2 . ?
O4 Ga1 O4 133.1(2) 2 . ?
O1 Ga1 O5 161.08(12) . 2 ?
O1 Ga1 O5 83.34(14) 2 2 ?
O4 Ga1 O5 59.34(12) 2 2 ?
O4 Ga1 O5 85.33(14) . 2 ?
O1 Ga1 O5 83.33(14) . . ?
O1 Ga1 O5 161.08(12) 2 . ?
O4 Ga1 O5 85.32(14) 2 . ?
O4 Ga1 O5 59.34(12) . . ?
O5 Ga1 O5 84.0(2) 2 . ?
O3 N1 O2 126.3(3) . . ?
O3 N1 O1 115.2(3) . . ?
O2 N1 O1 118.5(3) . . ?
N1 O1 Ga1 116.4(2) . . ?
O6 N2 O5 127.9(4) . . ?
O6 N2 O4 119.6(3) . . ?
O5 N2 O4 112.5(4) . . ?
N2 O4 Ga1 102.6(2) . . ?
N2 O5 Ga1 85.5(3) . . ?
O7 N3 O8 180.000(1) . . ?

loop_
_geom_bond_atom_site_label_1
_geom_bond_atom_site_label_2
_geom_bond_distance
_geom_bond_site_symmetry_2
_geom_bond_publ_flag
Ga1 O1 1.887(3) . ?
Ga1 O1 1.887(3) 2 ?
Ga1 O4 1.929(3) 2 ?
Ga1 O4 1.929(3) . ?
Ga1 O5 2.338(4) 2 ?
Ga1 O5 2.338(4) . ?
N1 O3 1.218(4) . ?
N1 O2 1.222(4) . ?
N1 O1 1.336(4) . ?
N2 O6 1.195(5) . ?
N2 O5 1.253(5) . ?
N2 O4 1.322(4) . ?
N3 O7 1.103(10) . ?
N3 O8 1.124(14) . ?

loop_
_geom_torsion_atom_site_label_1
_geom_torsion_atom_site_label_2
_geom_torsion_atom_site_label_3
_geom_torsion_atom_site_label_4
_geom_torsion
_geom_torsion_site_symmetry_1
_geom_torsion_site_symmetry_2
_geom_torsion_site_symmetry_3
_geom_torsion_site_symmetry_4
_geom_torsion_publ_flag
O3 N1 O1 Ga1 -167.9(3) . . . . ?
O2 N1 O1 Ga1 12.6(4) . . . . ?
O1 Ga1 O1 N1 -67.4(2) 2 . . . ?
O4 Ga1 O1 N1 40.7(3) 2 . . . ?
O4 Ga1 O1 N1 -178.9(2) . . . . ?
O5 Ga1 O1 N1 75.7(5) 2 . . . ?
O5 Ga1 O1 N1 124.0(3) . . . . ?
O6 N2 O4 Ga1 179.4(3) . . . . ?
O5 N2 O4 Ga1 -1.8(4) . . . . ?
O1 Ga1 O4 N2 -74.9(2) . . . . ?
O1 Ga1 O4 N2 168.6(2) 2 . . . ?
O4 Ga1 O4 N2 47.8(2) 2 . . . ?
O5 Ga1 O4 N2 86.8(2) 2 . . . ?
O5 Ga1 O4 N2 1.0(2) . . . . ?
O6 N2 O5 Ga1 -179.9(4) . . . . ?
O4 N2 O5 Ga1 1.5(3) . . . . ?
O1 Ga1 O5 N2 104.9(3) . . . . ?
O1 Ga1 O5 N2 -41.0(6) 2 . . . ?
O4 Ga1 O5 N2 -148.8(3) 2 . . . ?
O4 Ga1 O5 N2 -1.1(2) . . . . ?
O5 Ga1 O5 N2 -89.2(3) 2 . . . ?
